data_4036420
loop_
_publ_author_name
'Pyatakov, Dmitry A.'
'Sokolov, Andrey N.'
'Astakhov, Alexander V.'
'Chernenko, Andrey Yu'
'Fakhrutdinov, Artem N.'
'Rybakov, Victor B.'
'Chernyshev, Vladimir V.'
'Chernyshev, Victor M.'

_publ_contact_author 'Dr. Victor B. Rybakov'
_publ_section_title
;
 Diversity Oriented Synthesis of Polycyclic Heterocycles through the
 Condensation of 2-Amino[1,2,4]triazolo[1,5-a]pyrimidines with
 1,3-Diketones.
;
_journal_issue 21
_journal_name_full 'The Journal of organic chemistry'
_journal_page_first 10694
_journal_page_last 10709
_journal_paper_doi 10.1021/acs.joc.5b01908
_journal_volume 80
_journal_year 2015
_chemical_formula_moiety 'C22 H21 N5'
_chemical_formula_sum 'C22 H21 N5'
_chemical_formula_weight 355.44
_chemical_melting_point_gt 479
_chemical_melting_point_lt 480
_chemical_name_systematic
;
 8,10-Dimethyl-2,4-diphenyl-3,4-dihydro-2H-
[1,2,4]triazolo[1,5-a:4,3-a']dipyrimidine
;
_space_group_crystal_system triclinic
_space_group_IT_number 2
_space_group_name_Hall '-P 1'
_space_group_name_H-M_alt 'P -1'
_atom_sites_solution_hydrogens geom
_atom_sites_solution_primary direct
_atom_sites_solution_secondary difmap
_audit_creation_method SHELXL-2013
_cell_angle_alpha 108.518(3)
_cell_angle_beta 90.912(3)
_cell_angle_gamma 110.463(3)
_cell_formula_units_Z 4
_cell_length_a 10.1218(4)
_cell_length_b 11.7847(5)
_cell_length_c 17.5742(7)
_cell_measurement_reflns_used 20362
_cell_measurement_temperature 295(2)
_cell_measurement_theta_max 71.17
_cell_measurement_theta_min 4.18
_cell_volume 1843.21(14)
_computing_cell_refinement '<i>X--AREA</i>      (STOE & CIE, 2012)'
_computing_data_collection '<i>X--AREA</i>      (STOE & CIE, 2012)'
_computing_data_reduction '<i>X--AREA</i>      (STOE & CIE, 2012)'
_computing_molecular_graphics '<i>Ortep--3</i>     (Farrugia,   1997)'
_computing_publication_material '<i>WinGX</i>        (Farrugia,   1999)'
_computing_structure_refinement '<i>SHELXL--2013</i> (Sheldrick, 2013)'
_computing_structure_solution '<i>SHELXS97</i>     (Sheldrick,  2008)'
_diffrn_ambient_temperature 295(2)
_diffrn_detector Pilatus100K
_diffrn_detector_area_resol_mean 5.81
_diffrn_detector_type STOE
_diffrn_measured_fraction_theta_full 0.931
_diffrn_measured_fraction_theta_max 0.914
_diffrn_measurement_details '3497 frames, detector distance = 60 mm'
_diffrn_measurement_device_type 'Stoe STADI VARI'
_diffrn_measurement_method 'rotation method'
_diffrn_radiation_collimation 'focusing mirrors'
_diffrn_radiation_monochromator none
_diffrn_radiation_polarisn_norm 0
_diffrn_radiation_type 'Cu K\a'
_diffrn_radiation_wavelength 1.54186
_diffrn_reflns_av_R_equivalents 0.0000
_diffrn_reflns_av_unetI/netI 0.0811
_diffrn_reflns_Laue_measured_fraction_full 0.931
_diffrn_reflns_Laue_measured_fraction_max 0.914
_diffrn_reflns_limit_h_max 12
_diffrn_reflns_limit_h_min -12
_diffrn_reflns_limit_k_max 14
_diffrn_reflns_limit_k_min -14
_diffrn_reflns_limit_l_max 21
_diffrn_reflns_limit_l_min -21
_diffrn_reflns_number 8727
_diffrn_reflns_point_group_measured_fraction_full 0.931
_diffrn_reflns_point_group_measured_fraction_max 0.914
_diffrn_reflns_theta_full 67.686
_diffrn_reflns_theta_max 70.680
_diffrn_reflns_theta_min 4.183
_diffrn_source 'Cu GeniX 3D'
_diffrn_source_current 0.600
_diffrn_source_power 0.030
_diffrn_source_voltage 50
_exptl_absorpt_coefficient_mu 0.620
_exptl_absorpt_correction_T_max 0.9399
_exptl_absorpt_correction_T_min 0.0716
_exptl_absorpt_correction_type refdelf
_exptl_absorpt_process_details
;
 Walker, N. & Stuart, D (1983) Acta. Cryst. A39, 158-166
;
_exptl_crystal_colour Orange
_exptl_crystal_density_diffrn 1.281
_exptl_crystal_description Prism
_exptl_crystal_F_000 752
_exptl_crystal_preparation Chlorophorm
_exptl_crystal_size_max 0.200
_exptl_crystal_size_mid 0.200
_exptl_crystal_size_min 0.200
_refine_diff_density_max 0.190
_refine_diff_density_min -0.205
_refine_diff_density_rms 0.049
_refine_ls_extinction_method none
_refine_ls_goodness_of_fit_ref 0.865
_refine_ls_hydrogen_treatment constr
_refine_ls_matrix_type full
_refine_ls_number_parameters 491
_refine_ls_number_reflns 6483
_refine_ls_number_restraints 0
_refine_ls_restrained_S_all 0.865
_refine_ls_R_factor_all 0.0770
_refine_ls_R_factor_gt 0.0520
_refine_ls_shift/su_max 0.001
_refine_ls_shift/su_mean 0.000
_refine_ls_structure_factor_coef Fsqd
_refine_ls_weighting_details 'w=1/[\s^2^(Fo^2^)+(0.0736P)^2^] where P=(Fo^2^+2Fc^2^)/3'
_refine_ls_weighting_scheme calc
_refine_ls_wR_factor_gt 0.1161
_refine_ls_wR_factor_ref 0.1239
_reflns_Friedel_coverage 0.000
_reflns_number_gt 4003
_reflns_number_total 6483
_reflns_threshold_expression 'I > 2\s(I)'
_cod_data_source_file 20a.cif
_cod_data_source_block ncher11
_cod_depositor_comments
;
The following automatic conversions were performed:

data item '_atom_sites_solution_primary' value 'Direct' was changed
to 'direct' in accordance with the
/home/saulius/struct/COD-crude-data/automatic-downloads/DataCite-retrospective/ACS/depositions/lib/dictionaries/cif_core.dic
dictionary named 'cif_core.dic' version 2.4.2 last updated on
2011-04-26.

data item '_atom_sites_solution_secondary' value 'Difmap' was changed
to 'difmap' in accordance with the
/home/saulius/struct/COD-crude-data/automatic-downloads/DataCite-retrospective/ACS/depositions/lib/dictionaries/cif_core.dic
dictionary named 'cif_core.dic' version 2.4.2 last updated on
2011-04-26.

Automatic conversion script
Id: cif_fix_values 6909 2019-04-08 15:41:33Z antanas 
;
_cod_database_code 4036420
_shelx_space_group_comment
;
The symmetry employed for this shelxl refinement is uniquely defined
by the following loop, which should always be used as a source of
symmetry information in preference to the above space-group names.
They are only intended as comments.
;
_shelx_estimated_absorpt_t_min 0.941
_shelx_estimated_absorpt_t_max 0.941
_exptl_absorpt_factor_mur 0.062
_shelxl_version_number 2013-4

loop_
_space_group_symop_operation_xyz
'x, y, z'
'-x, -y, -z'

loop_
_atom_site_label
_atom_site_type_symbol
_atom_site_fract_x
_atom_site_fract_y
_atom_site_fract_z
_atom_site_U_iso_or_equiv
_atom_site_adp_type
_atom_site_occupancy
_atom_site_site_symmetry_order
_atom_site_calc_flag
_atom_site_refinement_flags_posn
_atom_site_refinement_flags_adp
N1A N 0.00225(15) 0.65947(13) 0.34227(9) 0.0444(3) Uani 1 1 d . .
C2A C -0.10274(18) 0.63680(17) 0.28048(10) 0.0452(4) Uani 1 1 d . .
N3A N -0.20366(15) 0.52639(14) 0.24104(9) 0.0499(4) Uani 1 1 d . .
C4A C -0.29713(19) 0.53490(17) 0.18110(11) 0.0490(4) Uani 1 1 d . .
H4A H -0.3723 0.5590 0.2080 0.059 Uiso 1 1 calc R U
C5A C -0.2173(2) 0.63800(17) 0.14404(11) 0.0526(5) Uani 1 1 d . .
H5A1 H -0.1452 0.6135 0.1150 0.063 Uiso 1 1 calc R U
H5A2 H -0.2839 0.6417 0.1055 0.063 Uiso 1 1 calc R U
C6A C -0.1466(2) 0.77082(17) 0.20901(11) 0.0486(4) Uani 1 1 d . .
H6A H -0.2208 0.8024 0.2304 0.058 Uiso 1 1 calc R U
N7A N -0.07401(18) 0.75214(14) 0.27375(9) 0.0534(4) Uani 1 1 d . .
N8A N 0.04207(18) 0.85152(14) 0.32832(9) 0.0547(4) Uani 1 1 d . .
C9A C 0.0849(2) 0.79101(16) 0.36794(11) 0.0471(4) Uani 1 1 d . .
N10A N 0.20050(17) 0.84681(15) 0.42684(9) 0.0564(4) Uani 1 1 d . .
C11A C 0.2299(2) 0.76994(19) 0.45795(11) 0.0526(5) Uani 1 1 d . .
C12A C 0.1479(2) 0.63593(18) 0.43374(12) 0.0535(5) Uani 1 1 d . .
H12A H 0.1738 0.5863 0.4584 0.064 Uiso 1 1 calc R U
C13A C 0.03303(19) 0.57862(17) 0.37574(11) 0.0465(4) Uani 1 1 d . .
C14A C 0.3558(2) 0.8255(2) 0.52187(14) 0.0681(6) Uani 1 1 d . .
H14A H 0.4157 0.9092 0.5219 0.102 Uiso 1 1 calc R U
H14B H 0.4087 0.7698 0.5111 0.102 Uiso 1 1 calc R U
H14C H 0.3243 0.8332 0.5739 0.102 Uiso 1 1 calc R U
C15A C -0.0573(2) 0.43955(18) 0.34813(14) 0.0613(5) Uani 1 1 d . .
H15A H -0.0366 0.4024 0.3859 0.092 Uiso 1 1 calc R U
H15B H -0.0380 0.3970 0.2956 0.092 Uiso 1 1 calc R U
H15C H -0.1559 0.4291 0.3449 0.092 Uiso 1 1 calc R U
C41A C -0.3666(2) 0.40615(18) 0.11406(11) 0.0536(5) Uani 1 1 d . .
C42A C -0.3056(3) 0.3133(2) 0.09532(13) 0.0700(6) Uani 1 1 d . .
H42A H -0.2184 0.3304 0.1236 0.084 Uiso 1 1 calc R U
C43A C -0.3751(4) 0.1950(2) 0.03441(16) 0.0951(9) Uani 1 1 d . .
H43A H -0.3343 0.1331 0.0223 0.114 Uiso 1 1 calc R U
C44A C -0.5041(4) 0.1686(3) -0.00823(16) 0.1096(12) Uani 1 1 d . .
H44A H -0.5500 0.0894 -0.0491 0.131 Uiso 1 1 calc R U
C45A C -0.5649(3) 0.2609(3) 0.01019(15) 0.0962(9) Uani 1 1 d . .
H45A H -0.6519 0.2435 -0.0184 0.115 Uiso 1 1 calc R U
C46A C -0.4960(2) 0.3795(2) 0.07132(13) 0.0714(6) Uani 1 1 d . .
H46A H -0.5373 0.4412 0.0835 0.086 Uiso 1 1 calc R U
C61A C -0.0504(2) 0.86328(18) 0.17299(11) 0.0524(5) Uani 1 1 d . .
C62A C -0.1033(3) 0.9419(2) 0.14853(13) 0.0670(6) Uani 1 1 d . .
H62A H -0.1952 0.9383 0.1564 0.080 Uiso 1 1 calc R U
C63A C -0.0204(4) 1.0259(2) 0.11247(16) 0.0888(8) Uani 1 1 d . .
H63A H -0.0568 1.0777 0.0957 0.107 Uiso 1 1 calc R U
C64A C 0.1164(4) 1.0323(3) 0.10151(15) 0.1008(10) Uani 1 1 d . .
H64A H 0.1724 1.0891 0.0777 0.121 Uiso 1 1 calc R U
C65A C 0.1699(3) 0.9550(3) 0.12578(16) 0.0948(9) Uani 1 1 d . .
H65A H 0.2623 0.9599 0.1185 0.114 Uiso 1 1 calc R U
C66A C 0.0863(2) 0.8693(2) 0.16112(13) 0.0714(6) Uani 1 1 d . .
H66A H 0.1224 0.8163 0.1767 0.086 Uiso 1 1 calc R U
N1B N 0.65681(15) 1.64633(13) 0.42853(9) 0.0466(4) Uani 1 1 d . .
C2B C 0.53536(19) 1.55512(16) 0.37451(11) 0.0456(4) Uani 1 1 d . .
N3B N 0.44903(17) 1.57988(15) 0.33255(10) 0.0563(4) Uani 1 1 d . .
C4B C 0.3256(2) 1.46686(18) 0.28590(12) 0.0538(5) Uani 1 1 d . .
H4B H 0.2513 1.4576 0.3211 0.065 Uiso 1 1 calc R U
C5B C 0.3561(2) 1.34183(17) 0.26194(11) 0.0503(4) Uani 1 1 d . .
H5B1 H 0.2682 1.2691 0.2357 0.060 Uiso 1 1 calc R U
H5B2 H 0.4227 1.3447 0.2229 0.060 Uiso 1 1 calc R U
C6B C 0.41769(18) 1.32003(16) 0.33410(11) 0.0448(4) Uani 1 1 d . .
H6B H 0.3430 1.3003 0.3680 0.054 Uiso 1 1 calc R U
N7B N 0.53052(16) 1.44335(14) 0.38040(9) 0.0500(4) Uani 1 1 d . .
N8B N 0.63305(16) 1.45581(13) 0.43988(9) 0.0494(4) Uani 1 1 d . .
C9B C 0.70708(19) 1.58022(16) 0.46723(11) 0.0464(4) Uani 1 1 d . .
N10B N 0.82157(16) 1.64192(14) 0.52721(9) 0.0525(4) Uani 1 1 d . .
C11B C 0.8813(2) 1.76734(18) 0.54703(12) 0.0547(5) Uani 1 1 d . .
C12B C 0.8355(2) 1.83823(17) 0.50724(12) 0.0577(5) Uani 1 1 d . .
H12B H 0.8839 1.9269 0.5223 0.069 Uiso 1 1 calc R U
C13B C 0.7226(2) 1.77772(16) 0.44788(11) 0.0496(5) Uani 1 1 d . .
C14B C 1.0001(2) 1.8402(2) 0.61582(16) 0.0748(6) Uani 1 1 d . .
H14D H 0.9646 1.8343 0.6653 0.112 Uiso 1 1 calc R U
H14E H 1.0397 1.9291 0.6199 0.112 Uiso 1 1 calc R U
H14F H 1.0725 1.8042 0.6066 0.112 Uiso 1 1 calc R U
C15B C 0.6712(3) 1.8479(2) 0.40424(14) 0.0707(6) Uani 1 1 d . .
H15D H 0.6179 1.8920 0.4379 0.106 Uiso 1 1 calc R U
H15E H 0.6113 1.7873 0.3547 0.106 Uiso 1 1 calc R U
H15F H 0.7514 1.9095 0.3922 0.106 Uiso 1 1 calc R U
C41B C 0.2684(2) 1.4891(2) 0.21389(13) 0.0574(5) Uani 1 1 d . .
C42B C 0.3310(3) 1.6056(2) 0.20134(15) 0.0739(6) Uani 1 1 d . .
H42B H 0.4067 1.6720 0.2384 0.089 Uiso 1 1 calc R U
C43B C 0.2809(3) 1.6234(3) 0.13348(18) 0.0890(8) Uani 1 1 d . .
H43B H 0.3230 1.7019 0.1255 0.107 Uiso 1 1 calc R U
C44B C 0.1689(3) 1.5250(3) 0.07787(17) 0.0867(7) Uani 1 1 d . .
H44B H 0.1362 1.5368 0.0323 0.104 Uiso 1 1 calc R U
C45B C 0.1060(3) 1.4094(3) 0.09027(17) 0.0897(8) Uani 1 1 d . .
H45B H 0.0303 1.3431 0.0532 0.108 Uiso 1 1 calc R U
C46B C 0.1558(2) 1.3917(2) 0.15826(16) 0.0779(7) Uani 1 1 d . .
H46B H 0.1127 1.3134 0.1663 0.093 Uiso 1 1 calc R U
C61B C 0.46680(17) 1.20893(15) 0.30621(10) 0.0417(4) Uani 1 1 d . .
C62B C 0.39012(19) 1.09466(16) 0.31807(11) 0.0502(5) Uani 1 1 d . .
H62B H 0.3108 1.0885 0.3449 0.060 Uiso 1 1 calc R U
C63B C 0.4301(2) 0.98913(18) 0.29046(13) 0.0588(5) Uani 1 1 d . .
H63B H 0.3782 0.9128 0.2990 0.071 Uiso 1 1 calc R U
C64B C 0.5479(2) 0.99788(19) 0.25009(13) 0.0643(6) Uani 1 1 d . .
H64B H 0.5746 0.9271 0.2310 0.077 Uiso 1 1 calc R U
C65B C 0.6251(2) 1.11127(19) 0.23831(13) 0.0631(5) Uani 1 1 d . .
H65B H 0.7045 1.1171 0.2116 0.076 Uiso 1 1 calc R U
C66B C 0.58521(19) 1.21749(17) 0.26613(11) 0.0501(4) Uani 1 1 d . .
H66B H 0.6377 1.2939 0.2579 0.060 Uiso 1 1 calc R U

loop_
_atom_site_aniso_label
_atom_site_aniso_U_11
_atom_site_aniso_U_22
_atom_site_aniso_U_33
_atom_site_aniso_U_23
_atom_site_aniso_U_13
_atom_site_aniso_U_12
N1A 0.0516(8) 0.0429(8) 0.0423(8) 0.0184(6) 0.0089(6) 0.0184(7)
C2A 0.0460(10) 0.0524(10) 0.0434(9) 0.0211(8) 0.0119(8) 0.0212(8)
N3A 0.0500(9) 0.0493(8) 0.0497(8) 0.0220(7) 0.0075(7) 0.0133(7)
C4A 0.0480(10) 0.0533(11) 0.0467(10) 0.0196(8) 0.0091(8) 0.0178(8)
C5A 0.0595(11) 0.0559(11) 0.0429(9) 0.0203(8) 0.0024(8) 0.0193(9)
C6A 0.0567(11) 0.0541(10) 0.0438(9) 0.0209(8) 0.0078(8) 0.0274(9)
N7A 0.0747(10) 0.0423(8) 0.0437(8) 0.0179(6) -0.0030(7) 0.0200(8)
N8A 0.0764(11) 0.0423(8) 0.0442(8) 0.0158(7) -0.0009(8) 0.0204(8)
C9A 0.0612(11) 0.0399(9) 0.0414(9) 0.0168(7) 0.0074(8) 0.0176(8)
N10A 0.0674(10) 0.0514(9) 0.0458(8) 0.0167(7) -0.0015(8) 0.0171(8)
C11A 0.0610(12) 0.0577(11) 0.0435(10) 0.0189(9) 0.0107(8) 0.0259(9)
C12A 0.0626(12) 0.0567(11) 0.0533(11) 0.0277(9) 0.0124(9) 0.0282(9)
C13A 0.0533(10) 0.0485(10) 0.0478(10) 0.0236(8) 0.0146(8) 0.0245(8)
C14A 0.0698(14) 0.0724(14) 0.0614(12) 0.0256(10) -0.0019(11) 0.0240(11)
C15A 0.0666(13) 0.0499(11) 0.0759(14) 0.0315(10) 0.0079(10) 0.0228(10)
C41A 0.0591(12) 0.0503(10) 0.0481(10) 0.0215(8) 0.0116(9) 0.0123(9)
C42A 0.0909(16) 0.0640(13) 0.0540(12) 0.0169(10) 0.0164(11) 0.0307(12)
C43A 0.153(3) 0.0616(14) 0.0643(15) 0.0134(12) 0.0148(17) 0.0395(16)
C44A 0.162(3) 0.0701(18) 0.0551(14) 0.0172(12) -0.0009(18) -0.0009(19)
C45A 0.114(2) 0.0780(18) 0.0600(14) 0.0231(13) -0.0158(14) -0.0055(16)
C46A 0.0717(14) 0.0756(14) 0.0541(12) 0.0242(10) 0.0022(11) 0.0110(11)
C61A 0.0638(12) 0.0517(10) 0.0434(10) 0.0181(8) 0.0035(8) 0.0223(9)
C62A 0.0838(15) 0.0571(12) 0.0595(12) 0.0228(10) 0.0011(11) 0.0237(11)
C63A 0.122(2) 0.0634(15) 0.0730(16) 0.0372(12) -0.0067(16) 0.0143(15)
C64A 0.126(3) 0.0876(19) 0.0562(14) 0.0356(13) 0.0054(16) -0.0078(18)
C65A 0.0829(17) 0.113(2) 0.0662(15) 0.0345(15) 0.0196(13) 0.0076(16)
C66A 0.0697(14) 0.0963(17) 0.0579(12) 0.0327(12) 0.0158(11) 0.0364(12)
N1B 0.0588(9) 0.0385(7) 0.0444(8) 0.0161(6) 0.0138(7) 0.0186(7)
C2B 0.0576(11) 0.0397(9) 0.0431(9) 0.0157(7) 0.0158(8) 0.0208(8)
N3B 0.0646(10) 0.0493(9) 0.0600(10) 0.0181(7) 0.0081(8) 0.0280(8)
C4B 0.0529(11) 0.0548(11) 0.0589(11) 0.0191(9) 0.0148(9) 0.0264(9)
C5B 0.0509(10) 0.0462(10) 0.0537(10) 0.0152(8) 0.0069(8) 0.0199(8)
C6B 0.0458(9) 0.0420(9) 0.0485(10) 0.0160(7) 0.0158(8) 0.0177(8)
N7B 0.0629(10) 0.0424(8) 0.0475(8) 0.0178(6) 0.0085(7) 0.0208(7)
N8B 0.0621(9) 0.0392(8) 0.0465(8) 0.0138(6) 0.0078(7) 0.0191(7)
C9B 0.0553(11) 0.0424(10) 0.0453(9) 0.0183(8) 0.0154(8) 0.0193(8)
N10B 0.0571(9) 0.0457(9) 0.0522(9) 0.0140(7) 0.0108(7) 0.0190(7)
C11B 0.0571(11) 0.0485(11) 0.0531(10) 0.0140(8) 0.0140(9) 0.0164(9)
C12B 0.0635(12) 0.0385(9) 0.0635(12) 0.0139(9) 0.0176(10) 0.0131(9)
C13B 0.0643(12) 0.0389(9) 0.0512(10) 0.0196(8) 0.0235(9) 0.0215(9)
C14B 0.0726(15) 0.0533(12) 0.0837(16) 0.0125(11) -0.0004(12) 0.0166(11)
C15B 0.0961(16) 0.0523(11) 0.0676(13) 0.0270(10) 0.0159(12) 0.0264(11)
C41B 0.0543(11) 0.0647(12) 0.0640(12) 0.0202(10) 0.0142(9) 0.0364(10)
C42B 0.0874(16) 0.0633(13) 0.0776(15) 0.0270(11) -0.0016(12) 0.0341(12)
C43B 0.105(2) 0.0814(17) 0.0920(19) 0.0404(15) 0.0008(16) 0.0385(15)
C44B 0.0985(19) 0.105(2) 0.0735(16) 0.0362(15) 0.0059(14) 0.0529(17)
C45B 0.0806(17) 0.103(2) 0.0792(17) 0.0246(15) -0.0090(14) 0.0333(15)
C46B 0.0686(14) 0.0791(16) 0.0840(17) 0.0293(13) 0.0003(13) 0.0247(12)
C61B 0.0437(9) 0.0403(9) 0.0406(9) 0.0131(7) 0.0076(7) 0.0159(7)
C62B 0.0503(10) 0.0442(10) 0.0540(10) 0.0196(8) 0.0120(8) 0.0125(8)
C63B 0.0659(13) 0.0395(10) 0.0679(12) 0.0201(9) 0.0039(10) 0.0151(9)
C64B 0.0786(14) 0.0487(11) 0.0674(13) 0.0130(9) 0.0088(11) 0.0322(10)
C65B 0.0665(13) 0.0598(12) 0.0721(13) 0.0232(10) 0.0260(11) 0.0332(10)
C66B 0.0534(10) 0.0437(9) 0.0549(10) 0.0196(8) 0.0176(8) 0.0175(8)

loop_
_atom_type_symbol
_atom_type_description
_atom_type_scat_dispersion_real
_atom_type_scat_dispersion_imag
_atom_type_scat_source
C C 0.0181 0.0091 'International Tables Vol C Tables 4.2.6.8 and 6.1.1.4'
H H 0.0000 0.0000 'International Tables Vol C Tables 4.2.6.8 and 6.1.1.4'
N N 0.0311 0.0180 'International Tables Vol C Tables 4.2.6.8 and 6.1.1.4'

loop_
_geom_angle_atom_site_label_1
_geom_angle_atom_site_label_2
_geom_angle_atom_site_label_3
_geom_angle
C13A N1A C9A 121.44(15)
C13A N1A C2A 132.37(15)
C9A N1A C2A 106.18(15)
N3A C2A N7A 130.04(17)
N3A C2A N1A 125.98(16)
N7A C2A N1A 103.98(14)
C2A N3A C4A 112.71(15)
N3A C4A C41A 110.73(15)
N3A C4A C5A 112.16(14)
C41A C4A C5A 109.25(15)
N3A C4A H4A 108.2
C41A C4A H4A 108.2
C5A C4A H4A 108.2
C6A C5A C4A 111.59(15)
C6A C5A H5A1 109.3
C4A C5A H5A1 109.3
C6A C5A H5A2 109.3
C4A C5A H5A2 109.3
H5A1 C5A H5A2 108.0
N7A C6A C61A 114.24(15)
N7A C6A C5A 106.23(14)
C61A C6A C5A 110.03(15)
N7A C6A H6A 108.7
C61A C6A H6A 108.7
C5A C6A H6A 108.7
C2A N7A N8A 114.41(14)
C2A N7A C6A 122.73(15)
N8A N7A C6A 122.50(14)
C9A N8A N7A 102.51(14)
N8A C9A N10A 124.93(16)
N8A C9A N1A 112.91(16)
N10A C9A N1A 122.13(17)
C11A N10A C9A 116.28(16)
N10A C11A C12A 123.16(18)
N10A C11A C14A 118.54(18)
C12A C11A C14A 118.30(19)
C13A C12A C11A 121.64(19)
C13A C12A H12A 119.2
C11A C12A H12A 119.2
C12A C13A N1A 115.34(16)
C12A C13A C15A 124.23(18)
N1A C13A C15A 120.43(17)
C11A C14A H14A 109.5
C11A C14A H14B 109.5
H14A C14A H14B 109.5
C11A C14A H14C 109.5
H14A C14A H14C 109.5
H14B C14A H14C 109.5
C13A C15A H15A 109.5
C13A C15A H15B 109.5
H15A C15A H15B 109.5
C13A C15A H15C 109.5
H15A C15A H15C 109.5
H15B C15A H15C 109.5
C46A C41A C42A 119.41(19)
C46A C41A C4A 118.57(19)
C42A C41A C4A 122.01(19)
C43A C42A C41A 119.9(2)
C43A C42A H42A 120.0
C41A C42A H42A 120.0
C44A C43A C42A 120.6(3)
C44A C43A H43A 119.7
C42A C43A H43A 119.7
C43A C44A C45A 119.6(3)
C43A C44A H44A 120.2
C45A C44A H44A 120.2
C44A C45A C46A 120.2(3)
C44A C45A H45A 119.9
C46A C45A H45A 119.9
C41A C46A C45A 120.3(3)
C41A C46A H46A 119.8
C45A C46A H46A 119.8
C66A C61A C62A 119.4(2)
C66A C61A C6A 122.29(19)
C62A C61A C6A 118.29(19)
C63A C62A C61A 120.5(3)
C63A C62A H62A 119.7
C61A C62A H62A 119.7
C64A C63A C62A 119.8(3)
C64A C63A H63A 120.1
C62A C63A H63A 120.1
C65A C64A C63A 120.1(3)
C65A C64A H64A 119.9
C63A C64A H64A 119.9
C64A C65A C66A 120.2(3)
C64A C65A H65A 119.9
C66A C65A H65A 119.9
C61A C66A C65A 119.9(3)
C61A C66A H66A 120.0
C65A C66A H66A 120.0
C13B N1B C9B 121.19(16)
C13B N1B C2B 132.07(17)
C9B N1B C2B 106.71(14)
N3B C2B N7B 130.68(16)
N3B C2B N1B 125.92(16)
N7B C2B N1B 103.36(16)
C2B N3B C4B 113.91(15)
N3B C4B C41B 110.08(16)
N3B C4B C5B 112.48(15)
C41B C4B C5B 113.01(16)
N3B C4B H4B 107.0
C41B C4B H4B 107.0
C5B C4B H4B 107.0
C6B C5B C4B 113.50(15)
C6B C5B H5B1 108.9
C4B C5B H5B1 108.9
C6B C5B H5B2 108.9
C4B C5B H5B2 108.9
H5B1 C5B H5B2 107.7
N7B C6B C61B 114.10(14)
N7B C6B C5B 105.67(14)
C61B C6B C5B 111.27(14)
N7B C6B H6B 108.5
C61B C6B H6B 108.5
C5B C6B H6B 108.5
C2B N7B N8B 114.53(14)
C2B N7B C6B 122.25(15)
N8B N7B C6B 122.93(14)
C9B N8B N7B 102.48(15)
N8B C9B N10B 125.26(18)
N8B C9B N1B 112.64(17)
N10B C9B N1B 122.09(16)
C11B N10B C9B 116.49(17)
N10B C11B C12B 123.12(19)
N10B C11B C14B 118.6(2)
C12B C11B C14B 118.24(18)
C13B C12B C11B 120.59(17)
C13B C12B H12B 119.7
C11B C12B H12B 119.7
C12B C13B N1B 116.46(18)
C12B C13B C15B 122.48(17)
N1B C13B C15B 121.06(18)
C11B C14B H14D 109.5
C11B C14B H14E 109.5
H14D C14B H14E 109.5
C11B C14B H14F 109.5
H14D C14B H14F 109.5
H14E C14B H14F 109.5
C13B C15B H15D 109.5
C13B C15B H15E 109.5
H15D C15B H15E 109.5
C13B C15B H15F 109.5
H15D C15B H15F 109.5
H15E C15B H15F 109.5
C46B C41B C42B 119.0(2)
C46B C41B C4B 120.3(2)
C42B C41B C4B 120.66(19)
C41B C42B C43B 120.2(2)
C41B C42B H42B 119.9
C43B C42B H42B 119.9
C44B C43B C42B 120.3(3)
C44B C43B H43B 119.8
C42B C43B H43B 119.8
C45B C44B C43B 119.7(3)
C45B C44B H44B 120.2
C43B C44B H44B 120.2
C44B C45B C46B 120.1(3)
C44B C45B H45B 120.0
C46B C45B H45B 120.0
C41B C46B C45B 120.8(2)
C41B C46B H46B 119.6
C45B C46B H46B 119.6
C62B C61B C66B 119.35(16)
C62B C61B C6B 119.51(15)
C66B C61B C6B 121.10(15)
C61B C62B C63B 120.75(17)
C61B C62B H62B 119.6
C63B C62B H62B 119.6
C64B C63B C62B 119.69(17)
C64B C63B H63B 120.2
C62B C63B H63B 120.2
C65B C64B C63B 119.97(18)
C65B C64B H64B 120.0
C63B C64B H64B 120.0
C64B C65B C66B 120.43(18)
C64B C65B H65B 119.8
C66B C65B H65B 119.8
C61B C66B C65B 119.81(16)
C61B C66B H66B 120.1
C65B C66B H66B 120.1

loop_
_geom_bond_atom_site_label_1
_geom_bond_atom_site_label_2
_geom_bond_distance
N1A C13A 1.382(2)
N1A C9A 1.394(2)
N1A C2A 1.400(2)
C2A N3A 1.301(2)
C2A N7A 1.332(2)
N3A C4A 1.455(2)
C4A C41A 1.509(2)
C4A C5A 1.545(3)
C4A H4A 0.9800
C5A C6A 1.524(2)
C5A H5A1 0.9700
C5A H5A2 0.9700
C6A N7A 1.459(2)
C6A C61A 1.500(3)
C6A H6A 0.9800
N7A N8A 1.400(2)
N8A C9A 1.305(2)
C9A N10A 1.366(2)
N10A C11A 1.306(3)
C11A C12A 1.418(3)
C11A C14A 1.489(3)
C12A C13A 1.350(3)
C12A H12A 0.9300
C13A C15A 1.480(3)
C14A H14A 0.9600
C14A H14B 0.9600
C14A H14C 0.9600
C15A H15A 0.9600
C15A H15B 0.9600
C15A H15C 0.9600
C41A C46A 1.382(3)
C41A C42A 1.392(3)
C42A C43A 1.387(3)
C42A H42A 0.9300
C43A C44A 1.378(4)
C43A H43A 0.9300
C44A C45A 1.384(5)
C44A H44A 0.9300
C45A C46A 1.391(3)
C45A H45A 0.9300
C46A H46A 0.9300
C61A C66A 1.384(3)
C61A C62A 1.387(3)
C62A C63A 1.386(3)
C62A H62A 0.9300
C63A C64A 1.379(4)
C63A H63A 0.9300
C64A C65A 1.376(4)
C64A H64A 0.9300
C65A C66A 1.392(4)
C65A H65A 0.9300
C66A H66A 0.9300
N1B C13B 1.376(2)
N1B C9B 1.390(2)
N1B C2B 1.399(2)
C2B N3B 1.299(2)
C2B N7B 1.338(2)
N3B C4B 1.455(2)
C4B C41B 1.516(3)
C4B C5B 1.540(3)
C4B H4B 0.9800
C5B C6B 1.535(3)
C5B H5B1 0.9700
C5B H5B2 0.9700
C6B N7B 1.462(2)
C6B C61B 1.502(2)
C6B H6B 0.9800
N7B N8B 1.397(2)
N8B C9B 1.310(2)
C9B N10B 1.367(2)
N10B C11B 1.309(2)
C11B C12B 1.426(3)
C11B C14B 1.489(3)
C12B C13B 1.350(3)
C12B H12B 0.9300
C13B C15B 1.495(3)
C14B H14D 0.9600
C14B H14E 0.9600
C14B H14F 0.9600
C15B H15D 0.9600
C15B H15E 0.9600
C15B H15F 0.9600
C41B C46B 1.382(3)
C41B C42B 1.387(3)
C42B C43B 1.392(3)
C42B H42B 0.9300
C43B C44B 1.382(4)
C43B H43B 0.9300
C44B C45B 1.376(4)
C44B H44B 0.9300
C45B C46B 1.392(4)
C45B H45B 0.9300
C46B H46B 0.9300
C61B C62B 1.383(2)
C61B C66B 1.389(2)
C62B C63B 1.386(3)
C62B H62B 0.9300
C63B C64B 1.386(3)
C63B H63B 0.9300
C64B C65B 1.375(3)
C64B H64B 0.9300
C65B C66B 1.393(3)
C65B H65B 0.9300
C66B H66B 0.9300

loop_
_geom_hbond_atom_site_label_D
_geom_hbond_atom_site_label_H
_geom_hbond_atom_site_label_A
_geom_hbond_distance_DH
_geom_hbond_distance_HA
_geom_hbond_distance_DA
_geom_hbond_angle_DHA
_geom_hbond_site_symmetry_A
C15A H15C N8B 0.96 2.77 3.584(3) 142.5 1_445
C6B H6B N10B 0.98 2.59 3.501(2) 154.2 2_686

loop_
_geom_torsion_atom_site_label_1
_geom_torsion_atom_site_label_2
_geom_torsion_atom_site_label_3
_geom_torsion_atom_site_label_4
_geom_torsion
C13A N1A C2A N3A 2.8(3)
C9A N1A C2A N3A -178.68(17)
C13A N1A C2A N7A -177.65(17)
C9A N1A C2A N7A 0.83(18)
N7A C2A N3A C4A -0.1(3)
N1A C2A N3A C4A 179.24(15)
C2A N3A C4A C41A 154.72(15)
C2A N3A C4A C5A 32.4(2)
N3A C4A C5A C6A -57.7(2)
C41A C4A C5A C6A 179.19(16)
C4A C5A C6A N7A 46.4(2)
C4A C5A C6A C61A 170.52(16)
N3A C2A N7A N8A 178.26(18)
N1A C2A N7A N8A -1.2(2)
N3A C2A N7A C6A -8.5(3)
N1A C2A N7A C6A 172.02(15)
C61A C6A N7A C2A -138.13(18)
C5A C6A N7A C2A -16.6(2)
C61A C6A N7A N8A 34.6(2)
C5A C6A N7A N8A 156.06(16)
C2A N7A N8A C9A 1.1(2)
C6A N7A N8A C9A -172.15(16)
N7A N8A C9A N10A 177.55(17)
N7A N8A C9A N1A -0.5(2)
C13A N1A C9A N8A 178.49(16)
C2A N1A C9A N8A -0.2(2)
C13A N1A C9A N10A 0.4(3)
C2A N1A C9A N10A -178.31(16)
N8A C9A N10A C11A -177.75(18)
N1A C9A N10A C11A 0.1(3)
C9A N10A C11A C12A -0.5(3)
C9A N10A C11A C14A 179.39(17)
N10A C11A C12A C13A 0.5(3)
C14A C11A C12A C13A -179.46(18)
C11A C12A C13A N1A 0.1(3)
C11A C12A C13A C15A -179.67(18)
C9A N1A C13A C12A -0.4(2)
C2A N1A C13A C12A 177.84(16)
C9A N1A C13A C15A 179.29(17)
C2A N1A C13A C15A -2.4(3)
N3A C4A C41A C46A 154.16(17)
C5A C4A C41A C46A -81.8(2)
N3A C4A C41A C42A -24.6(2)
C5A C4A C41A C42A 99.4(2)
C46A C41A C42A C43A -0.2(3)
C4A C41A C42A C43A 178.5(2)
C41A C42A C43A C44A 0.3(4)
C42A C43A C44A C45A -0.2(4)
C43A C44A C45A C46A 0.1(4)
C42A C41A C46A C45A 0.1(3)
C4A C41A C46A C45A -178.68(19)
C44A C45A C46A C41A 0.0(4)
N7A C6A C61A C66A 37.7(2)
C5A C6A C61A C66A -81.7(2)
N7A C6A C61A C62A -144.49(18)
C5A C6A C61A C62A 96.1(2)
C66A C61A C62A C63A 0.0(3)
C6A C61A C62A C63A -177.87(19)
C61A C62A C63A C64A -0.6(3)
C62A C63A C64A C65A 0.5(4)
C63A C64A C65A C66A 0.3(4)
C62A C61A C66A C65A 0.8(3)
C6A C61A C66A C65A 178.6(2)
C64A C65A C66A C61A -0.9(4)
C13B N1B C2B N3B -5.1(3)
C9B N1B C2B N3B 172.82(17)
C13B N1B C2B N7B 177.15(17)
C9B N1B C2B N7B -4.94(18)
N7B C2B N3B C4B 1.5(3)
N1B C2B N3B C4B -175.63(16)
C2B N3B C4B C41B -155.22(15)
C2B N3B C4B C5B -28.2(2)
N3B C4B C5B C6B 53.1(2)
C41B C4B C5B C6B 178.53(15)
C4B C5B C6B N7B -46.67(19)
C4B C5B C6B C61B -171.02(14)
N3B C2B N7B N8B -172.17(18)
N1B C2B N7B N8B 5.44(19)
N3B C2B N7B C6B 1.8(3)
N1B C2B N7B C6B 179.37(14)
C61B C6B N7B C2B 143.97(16)
C5B C6B N7B C2B 21.4(2)
C61B C6B N7B N8B -42.6(2)
C5B C6B N7B N8B -165.17(14)
C2B N7B N8B C9B -3.63(19)
C6B N7B N8B C9B -177.52(15)
N7B N8B C9B N10B 179.99(16)
N7B N8B C9B N1B 0.11(19)
C13B N1B C9B N8B -178.70(15)
C2B N1B C9B N8B 3.1(2)
C13B N1B C9B N10B 1.4(3)
C2B N1B C9B N10B -176.77(15)
N8B C9B N10B C11B -179.30(17)
N1B C9B N10B C11B 0.6(2)
C9B N10B C11B C12B -2.4(3)
C9B N10B C11B C14B 175.89(18)
N10B C11B C12B C13B 2.4(3)
C14B C11B C12B C13B -175.89(18)
C11B C12B C13B N1B -0.4(3)
C11B C12B C13B C15B -179.75(18)
C9B N1B C13B C12B -1.4(2)
C2B N1B C13B C12B 176.22(17)
C9B N1B C13B C15B 177.96(16)
C2B N1B C13B C15B -4.4(3)
N3B C4B C41B C46B 176.39(19)
C5B C4B C41B C46B 49.7(2)
N3B C4B C41B C42B -1.5(3)
C5B C4B C41B C42B -128.2(2)
C46B C41B C42B C43B -0.2(3)
C4B C41B C42B C43B 177.7(2)
C41B C42B C43B C44B -0.3(4)
C42B C43B C44B C45B 0.6(4)
C43B C44B C45B C46B -0.4(4)
C42B C41B C46B C45B 0.4(3)
C4B C41B C46B C45B -177.5(2)
C44B C45B C46B C41B -0.1(4)
N7B C6B C61B C62B 132.13(17)
C5B C6B C61B C62B -108.42(18)
N7B C6B C61B C66B -50.1(2)
C5B C6B C61B C66B 69.3(2)
C66B C61B C62B C63B 0.0(3)
C6B C61B C62B C63B 177.77(17)
C61B C62B C63B C64B -0.4(3)
C62B C63B C64B C65B 0.6(3)
C63B C64B C65B C66B -0.5(3)
C62B C61B C66B C65B 0.1(3)
C6B C61B C66B C65B -177.61(18)
C64B C65B C66B C61B 0.1(3)
